data_2106197
loop_
_publ_author_name
'Fleet, M.E.'

_publ_section_title
;
 The crystal structure of a pyrrhotite, (Fe7 S8)
;
_journal_name_full 'Acta Crystallographica B (24,1968-38,1982)'
_journal_page_first 1864
_journal_page_last 1867
_journal_volume 27
_journal_year 1971
_chemical_formula_sum 'Fe7 S8'
_space_group_IT_number 144
_symmetry_space_group_name_Hall 'P 31'
_symmetry_space_group_name_H-M 'P 31'
_cell_angle_alpha 90
_cell_angle_beta 90
_cell_angle_gamma 120
_cell_formula_units_Z 3
_cell_length_a 6.8673
_cell_length_b 6.8673
_cell_length_c 17.062
_cell_volume 696.839
_citation_journal_id_ASTM ACBCAR
_cod_data_source_file Fleet_ACBCAR_1971_107.cif
_cod_data_source_block Fe7S8
_cod_original_cell_volume 696.8393
_cod_database_code 2106197

loop_
_symmetry_equiv_pos_as_xyz
x,y,z
-y,x-y,z+1/3
-x+y,-x,z+2/3

loop_
_atom_site_label
_atom_site_type_symbol
_atom_site_fract_x
_atom_site_fract_y
_atom_site_fract_z
_atom_site_occupancy
_atom_site_U_iso_or_equiv
S2 S-2 0.1667 0.8333 0.0833 1 0.0
Fe6 Fe+2 0.9836 0.0164 0.3273 1 0.0
Fe4 Fe+2 0.0146 0.5292 0.1587 1 0.0
S8 S-2 0.8333 0.1667 0.2349 1 0.0
S6 S-2 0.3333 0.6667 0.2512 1 0.0
Fe7 Fe+2 0.90836 0.4672 0.3273 1 0.0
S1 S-2 0.1667 0.3333 0.0833 1 0.0
S5 S-2 0.3333 0.1667 0.2512 1 0.0
Fe5 Fe+2 0.5328 0.0164 0.3273 1 0.0
S3 S-2 0.6667 0.3333 0.0833 1 0.0
S7 S-2 0.8333 0.6667 0.2512 1 0.0
Fe2 Fe+2 0.4708 0.9855 0.1587 1 0.0
Fe3 Fe+2 0.0146 0.9855 0.1587 1 0.0
Fe1 Fe+2 0.5 0.5 0.175 1 0.0
S4 S-2 0.6667 0.8333 0.0833 1 0.0
